data_2233359
loop_
_publ_author_name
'Chen, Xiangfeng'
'Zong, Zaiwei'
'Du, Youguo'
'Li, Jianguo'
'Sun, Min'

_publ_section_title
;
 (3<i>R</i>,4<i>R</i>,4a<i>S</i>,7a<i>R</i>,12b<i>S</i>)-3-Cyclopropylmethyl-4a,9-dihydroxy-3-methyl-7-oxo-2,3,4,4a,5,6,7,7a-octahydro-1<i>H</i>-4,12-methanobenzofuro[3,2-<i>e</i>]isoquinolin-3-ium
 bromide
;
_journal_coeditor_code BG2437
_journal_issue 2
_journal_name_full 'Acta Crystallographica Section E'
_journal_page_first o405
_journal_page_last o406
_journal_paper_doi 10.1107/S1600536812000645
_journal_volume 68
_journal_year 2012
_chemical_formula_iupac 'C21 H26 N O4 +, Br -'
_chemical_formula_moiety 'C21 H26 N O4 +, Br -'
_chemical_formula_sum 'C21 H26 Br N O4'
_chemical_formula_weight 436.34
_chemical_name_systematic
;(3<i>R</i>,4<i>R</i>,4a<i>S</i>,7a<i>R</i>,12b<i>S</i>)-3-Cyclopropylmethyl-
4a,9-dihydroxy-3-methyl-7-oxo-2,3,4,4a,5,6,7,7a-octahydro-1<i>H</i>-4,12-
methanobenzofuro[3,2-<i>e</i>]isoquinolin-3-ium bromide
;
_space_group_IT_number 4
_symmetry_cell_setting monoclinic
_symmetry_space_group_name_Hall 'P 2yb'
_symmetry_space_group_name_H-M 'P 1 21 1'
_atom_sites_solution_hydrogens geom
_atom_sites_solution_primary direct
_atom_sites_solution_secondary difmap
_audit_creation_method SHELXL-97
_cell_angle_alpha 90.00
_cell_angle_beta 97.679(6)
_cell_angle_gamma 90.00
_cell_formula_units_Z 2
_cell_length_a 7.708(3)
_cell_length_b 13.187(5)
_cell_length_c 9.501(3)
_cell_measurement_reflns_used 2706
_cell_measurement_temperature 291(2)
_cell_measurement_theta_max 24.57
_cell_measurement_theta_min 2.26
_cell_volume 957.1(6)
_computing_cell_refinement 'SAINT (Bruker, 2000)'
_computing_data_collection 'SMART (Bruker, 2000)'
_computing_data_reduction 'SAINT (Bruker, 2000)'
_computing_molecular_graphics 'SHELXTL (Sheldrick, 2008)'
_computing_publication_material 'SHELXTL (Sheldrick, 2008) and <i>PLATON</i> (Spek, 2009)'
_computing_structure_refinement 'SHELXTL (Sheldrick, 2008)'
_computing_structure_solution 'SHELXTL (Sheldrick, 2008)'
_diffrn_ambient_temperature 291(2)
_diffrn_measured_fraction_theta_full 0.993
_diffrn_measured_fraction_theta_max 0.993
_diffrn_measurement_device_type 'Bruker SMART APEX CCD'
_diffrn_measurement_method 'phi and omega scans'
_diffrn_radiation_monochromator graphite
_diffrn_radiation_source 'sealed tube'
_diffrn_radiation_type MoK\a
_diffrn_radiation_wavelength 0.71073
_diffrn_reflns_av_R_equivalents 0.0481
_diffrn_reflns_av_sigmaI/netI 0.0620
_diffrn_reflns_limit_h_max 10
_diffrn_reflns_limit_h_min -7
_diffrn_reflns_limit_k_max 17
_diffrn_reflns_limit_k_min -12
_diffrn_reflns_limit_l_max 11
_diffrn_reflns_limit_l_min -12
_diffrn_reflns_number 6955
_diffrn_reflns_theta_full 28.52
_diffrn_reflns_theta_max 28.52
_diffrn_reflns_theta_min 2.16
_exptl_absorpt_coefficient_mu 2.175
_exptl_absorpt_correction_T_max 0.6462
_exptl_absorpt_correction_T_min 0.5811
_exptl_absorpt_correction_type multi-scan
_exptl_absorpt_process_details '(SADABS; Bruker, 2000)'
_exptl_crystal_colour colourless
_exptl_crystal_density_diffrn 1.514
_exptl_crystal_density_method 'not measured'
_exptl_crystal_description block
_exptl_crystal_F_000 452
_exptl_crystal_size_max 0.28
_exptl_crystal_size_mid 0.24
_exptl_crystal_size_min 0.22
_refine_diff_density_max 0.388
_refine_diff_density_min -0.437
_refine_ls_abs_structure_details 'Flack (1983), <b>1636 Friedel pairs</b>'
_refine_ls_abs_structure_Flack -0.006(7)
_refine_ls_extinction_method none
_refine_ls_goodness_of_fit_ref 1.042
_refine_ls_hydrogen_treatment mixed
_refine_ls_matrix_type full
_refine_ls_number_parameters 245
_refine_ls_number_reflns 4179
_refine_ls_number_restraints 2
_refine_ls_restrained_S_all 1.044
_refine_ls_R_factor_all 0.0482
_refine_ls_R_factor_gt 0.0352
_refine_ls_shift/su_max 0.001
_refine_ls_shift/su_mean 0.000
_refine_ls_structure_factor_coef Fsqd
_refine_ls_weighting_details 'calc w=1/[\s^2^(Fo^2^)+(0.0200P)^2^] where P=(Fo^2^+2Fc^2^)/3'
_refine_ls_weighting_scheme calc
_refine_ls_wR_factor_gt 0.0703
_refine_ls_wR_factor_ref 0.0729
_reflns_number_gt 3259
_reflns_number_total 4179
_reflns_threshold_expression I>2sigma(I)
_cod_data_source_file bg2437.cif
_cod_data_source_block I
_cod_original_sg_symbol_H-M 'P 21 '
_cod_database_code 2233359
_cod_database_fobs_code 2233359

loop_
_symmetry_equiv_pos_as_xyz
'x, y, z'
'-x, y+1/2, -z'

loop_
_atom_site_type_symbol
_atom_site_label
_atom_site_fract_x
_atom_site_fract_y
_atom_site_fract_z
_atom_site_U_iso_or_equiv
_atom_site_adp_type
_atom_site_calc_flag
_atom_site_refinement_flags
_atom_site_occupancy
_atom_site_symmetry_multiplicity
Br Br1 -0.27040(4) 0.31792(5) 0.03917(3) 0.05094(11) Uani d . 1 1
C C1 0.5410(4) 0.4248(3) 0.5393(4) 0.0436(9) Uani d . 1 1
C C2 0.5975(4) 0.4559(3) 0.6764(4) 0.0506(10) Uani d . 1 1
C C3 0.4825(5) 0.5137(3) 0.7423(4) 0.0519(10) Uani d . 1 1
H H3 0.5192 0.5375 0.8336 0.062 Uiso calc R 1 1
C C4 0.3139(5) 0.5383(3) 0.6787(3) 0.0464(9) Uani d . 1 1
H H4 0.2389 0.5748 0.7287 0.056 Uiso calc R 1 1
C C5 0.2590(4) 0.5076(3) 0.5394(3) 0.0392(8) Uani d . 1 1
C C6 0.3776(4) 0.4540(3) 0.4748(3) 0.0372(8) Uani d . 1 1
C C7 0.3529(4) 0.4120(3) 0.3254(3) 0.0358(8) Uani d . 1 1
C C8 0.1586(4) 0.3871(3) 0.2814(3) 0.0330(7) Uani d . 1 1
C C9 0.0565(4) 0.4882(3) 0.3026(3) 0.0320(7) Uani d . 1 1
H H9 -0.0676 0.4745 0.2710 0.038 Uiso calc R 1 1
C C10 0.0725(4) 0.5145(2) 0.4634(3) 0.0405(8) Uani d . 1 1
H H10A 0.0292 0.5828 0.4737 0.049 Uiso calc RD 1 1
H H10B -0.0013 0.4687 0.5088 0.049 Uiso calc R 1 1
C C11 0.4099(4) 0.4890(3) 0.2210(3) 0.0425(9) Uani d . 1 1
H H11A 0.5342 0.5021 0.2444 0.051 Uiso calc R 1 1
H H11B 0.3901 0.4611 0.1257 0.051 Uiso calc R 1 1
C C12 0.3096(4) 0.5877(3) 0.2249(3) 0.0398(8) Uani d . 1 1
H H12A 0.3397 0.6316 0.1499 0.048 Uiso calc R 1 1
H H12B 0.3468 0.6213 0.3147 0.048 Uiso calc R 1 1
C C13 0.0381(4) 0.67932(19) 0.2407(3) 0.0406(8) Uani d . 1 1
H H13A 0.0929 0.7008 0.3338 0.049 Uiso calc RD 1 1
H H13B 0.0694 0.7280 0.1719 0.049 Uiso calc R 1 1
C C14 -0.1571(4) 0.6804(3) 0.2385(3) 0.0432(8) Uani d . 1 1
H H14 -0.2058 0.6347 0.3045 0.052 Uiso calc R 1 1
C C15 -0.2726(5) 0.7068(3) 0.1044(4) 0.0565(11) Uani d . 1 1
H H15A -0.2176 0.7162 0.0192 0.068 Uiso calc R 1 1
H H15B -0.3881 0.6764 0.0887 0.068 Uiso calc R 1 1
C C16 -0.2390(5) 0.7841(3) 0.2174(4) 0.058 Uani d . 1 1
H H16A -0.3338 0.8006 0.2710 0.070 Uiso calc R 1 1
H H16B -0.1632 0.8405 0.2015 0.070 Uiso calc R 1 1
C C17 0.0470(4) 0.5559(3) 0.0514(3) 0.0395(8) Uani d . 1 1
H H17A 0.0618 0.6163 -0.0020 0.059 Uiso calc R 1 1
H H17B -0.0747 0.5377 0.0404 0.059 Uiso calc R 1 1
H H17C 0.1132 0.5016 0.0173 0.059 Uiso calc R 1 1
C C18 0.4825(3) 0.3216(4) 0.3524(3) 0.0451(7) Uani d . 1 1
H H18 0.5266 0.3014 0.2645 0.054 Uiso calc R 1 1
C C19 0.3966(5) 0.2325(3) 0.4176(4) 0.0465(9) Uani d . 1 1
C C20 0.2143(5) 0.2074(3) 0.3494(4) 0.0488(9) Uani d . 1 1
H H20A 0.1708 0.1484 0.3946 0.059 Uiso calc R 1 1
H H20B 0.2141 0.1927 0.2494 0.059 Uiso calc R 1 1
C C21 0.0982(4) 0.2997(3) 0.3677(3) 0.0398(9) Uani d . 1 1
H H21A -0.0232 0.2836 0.3347 0.048 Uiso calc R 1 1
H H21B 0.1078 0.3184 0.4671 0.048 Uiso calc R 1 1
N N1 0.1112(3) 0.5747(2) 0.2073(3) 0.0335(6) Uani d . 1 1
O O1 0.7622(3) 0.4286(3) 0.7404(3) 0.0719(10) Uani d . 1 1
H H1X 0.762(6) 0.403(4) 0.817(5) 0.086 Uiso d . 1 1
O O2 0.6235(3) 0.3609(2) 0.4553(2) 0.0548(8) Uani d . 1 1
O O3 0.4644(4) 0.1902(2) 0.5242(3) 0.0638(9) Uani d . 1 1
O O4 0.1381(3) 0.35700(17) 0.1374(2) 0.0393(6) Uani d . 1 1
H H4X 0.037(4) 0.344(3) 0.108(3) 0.047 Uiso d . 1 1

loop_
_atom_site_aniso_label
_atom_site_aniso_U_11
_atom_site_aniso_U_22
_atom_site_aniso_U_33
_atom_site_aniso_U_12
_atom_site_aniso_U_13
_atom_site_aniso_U_23
Br1 0.04321(15) 0.0671(2) 0.04230(17) -0.0020(2) 0.00507(11) -0.0091(2)
C1 0.0374(18) 0.051(3) 0.040(2) 0.0021(17) -0.0021(15) 0.0060(17)
C2 0.0402(18) 0.064(3) 0.044(2) -0.0095(18) -0.0098(15) 0.0156(18)
C3 0.061(2) 0.061(3) 0.0297(18) -0.021(2) -0.0071(16) 0.0019(17)
C4 0.061(2) 0.046(2) 0.0322(18) -0.0040(18) 0.0057(15) 0.0002(16)
C5 0.0437(18) 0.044(2) 0.0299(16) -0.0031(16) 0.0036(13) 0.0046(15)
C6 0.0340(17) 0.048(2) 0.0286(17) -0.0016(16) 0.0022(13) 0.0085(16)
C7 0.0337(16) 0.046(2) 0.0284(16) 0.0083(14) 0.0059(12) 0.0059(15)
C8 0.0318(15) 0.041(2) 0.0260(15) 0.0057(14) 0.0041(12) 0.0001(14)
C9 0.0282(14) 0.040(2) 0.0283(15) 0.0008(13) 0.0045(12) 0.0048(14)
C10 0.0440(18) 0.048(2) 0.0305(16) 0.0079(16) 0.0079(13) -0.0009(15)
C11 0.0295(15) 0.058(3) 0.0409(18) 0.0000(16) 0.0082(13) 0.0117(17)
C12 0.0274(15) 0.050(2) 0.0413(18) -0.0081(15) 0.0020(13) 0.0094(16)
C13 0.0469(18) 0.033(2) 0.0417(17) 0.0000(16) 0.0036(14) -0.0012(15)
C14 0.0475(19) 0.042(2) 0.0420(18) 0.0075(16) 0.0127(15) 0.0091(16)
C15 0.050(2) 0.072(3) 0.047(2) 0.011(2) 0.0065(16) 0.022(2)
C16 0.062 0.052 0.066 0.029 0.031 0.019
C17 0.0460(19) 0.045(2) 0.0257(16) 0.0010(16) -0.0012(13) 0.0055(15)
C18 0.0359(14) 0.064(2) 0.0348(14) 0.016(2) 0.0037(11) 0.008(2)
C19 0.056(2) 0.048(3) 0.0360(19) 0.0243(19) 0.0088(16) 0.0002(18)
C20 0.062(2) 0.039(2) 0.047(2) 0.0038(19) 0.0162(18) 0.0040(17)
C21 0.0403(15) 0.042(3) 0.0380(15) 0.0039(16) 0.0074(12) 0.0049(16)
N1 0.0306(12) 0.0356(17) 0.0337(14) -0.0007(12) 0.0020(10) 0.0028(12)
O1 0.0516(15) 0.105(3) 0.0531(16) -0.0082(16) -0.0165(13) 0.0250(17)
O2 0.0337(11) 0.083(2) 0.0459(13) 0.0126(12) -0.0002(10) 0.0088(12)
O3 0.081(2) 0.059(2) 0.0489(16) 0.0221(18) -0.0009(15) 0.0115(15)
O4 0.0431(11) 0.0443(17) 0.0300(11) 0.0049(10) 0.0029(9) -0.0029(9)

loop_
_atom_type_symbol
_atom_type_description
_atom_type_scat_dispersion_real
_atom_type_scat_dispersion_imag
_atom_type_scat_source
C C 0.0033 0.0016 'International Tables Vol C Tables 4.2.6.8 and 6.1.1.4'
H H 0.0000 0.0000 'International Tables Vol C Tables 4.2.6.8 and 6.1.1.4'
N N 0.0061 0.0033 'International Tables Vol C Tables 4.2.6.8 and 6.1.1.4'
O O 0.0106 0.0060 'International Tables Vol C Tables 4.2.6.8 and 6.1.1.4'
Br Br -0.2901 2.4595 'International Tables Vol C Tables 4.2.6.8 and 6.1.1.4'

loop_
_geom_angle_atom_site_label_1
_geom_angle_atom_site_label_2
_geom_angle_atom_site_label_3
_geom_angle
O2 C1 C2 128.2(3)
O2 C1 C6 112.3(3)
C2 C1 C6 119.4(4)
C1 C2 O1 119.6(4)
C1 C2 C3 116.8(3)
O1 C2 C3 123.6(3)
C2 C3 C4 123.3(3)
C2 C3 H3 118.4
C4 C3 H3 118.4
C5 C4 C3 119.3(3)
C5 C4 H4 120.3
C3 C4 H4 120.3
C6 C5 C4 116.2(3)
C6 C5 C10 117.7(3)
C4 C5 C10 125.4(3)
C5 C6 C1 124.8(3)
C5 C6 C7 127.2(3)
C1 C6 C7 107.9(3)
C6 C7 C11 110.9(3)
C6 C7 C8 109.2(2)
C11 C7 C8 108.7(2)
C6 C7 C18 97.4(2)
C11 C7 C18 112.5(3)
C8 C7 C18 117.5(3)
O4 C8 C21 107.8(3)
O4 C8 C7 107.6(2)
C21 C8 C7 111.9(2)
O4 C8 C9 111.6(2)
C21 C8 C9 112.2(2)
C7 C8 C9 105.6(3)
N1 C9 C10 114.7(3)
N1 C9 C8 111.7(2)
C10 C9 C8 109.8(2)
N1 C9 H9 106.7
C10 C9 H9 106.7
C8 C9 H9 106.7
C5 C10 C9 113.5(2)
C5 C10 H10A 108.9
C9 C10 H10A 108.9
C5 C10 H10B 108.9
C9 C10 H10B 108.9
H10A C10 H10B 107.7
C12 C11 C7 111.3(3)
C12 C11 H11A 109.4
C7 C11 H11A 109.4
C12 C11 H11B 109.4
C7 C11 H11B 109.4
H11A C11 H11B 108.0
C11 C12 N1 114.0(3)
C11 C12 H12A 108.7
N1 C12 H12A 108.7
C11 C12 H12B 108.7
N1 C12 H12B 108.7
H12A C12 H12B 107.6
C14 C13 N1 113.5(3)
C14 C13 H13A 108.9
N1 C13 H13A 108.9
C14 C13 H13B 108.9
N1 C13 H13B 108.9
H13A C13 H13B 107.7
C15 C14 C13 119.7(3)
C15 C14 C16 59.0(2)
C13 C14 C16 114.3(3)
C15 C14 H14 117.0
C13 C14 H14 117.0
C16 C14 H14 117.0
C16 C15 C14 61.0(2)
C16 C15 H15A 117.7
C14 C15 H15A 117.7
C16 C15 H15B 117.7
C14 C15 H15B 117.7
H15A C15 H15B 114.8
C15 C16 C14 60.1(2)
C15 C16 H16A 117.8
C14 C16 H16A 117.8
C15 C16 H16B 117.8
C14 C16 H16B 117.8
H16A C16 H16B 114.9
N1 C17 H17A 109.5
N1 C17 H17B 109.5
H17A C17 H17B 109.5
N1 C17 H17C 109.5
H17A C17 H17C 109.5
H17B C17 H17C 109.5
O2 C18 C19 109.1(2)
O2 C18 C7 104.1(4)
C19 C18 C7 110.8(2)
O2 C18 H18 110.9
C19 C18 H18 110.9
C7 C18 H18 110.9
O3 C19 C20 122.1(4)
O3 C19 C18 122.3(3)
C20 C19 C18 115.3(3)
C19 C20 C21 107.6(3)
C19 C20 H20A 110.2
C21 C20 H20A 110.2
C19 C20 H20B 110.2
C21 C20 H20B 110.2
H20A C20 H20B 108.5
C8 C21 C20 108.3(3)
C8 C21 H21A 110.0
C20 C21 H21A 110.0
C8 C21 H21B 110.0
C20 C21 H21B 110.0
H21A C21 H21B 108.4
C17 N1 C12 108.4(2)
C17 N1 C13 105.5(2)
C12 N1 C13 105.4(2)
C17 N1 C9 111.8(2)
C12 N1 C9 111.5(2)
C13 N1 C9 113.8(2)
C2 O1 H1X 114(3)
C1 O2 C18 104.3(2)
C8 O4 H4X 112(2)

loop_
_geom_bond_atom_site_label_1
_geom_bond_atom_site_label_2
_geom_bond_distance
C1 O2 1.374(4)
C1 C2 1.379(5)
C1 C6 1.380(4)
C2 O1 1.380(4)
C2 C3 1.381(5)
C3 C4 1.396(5)
C3 H3 0.9300
C4 C5 1.395(4)
C4 H4 0.9300
C5 C6 1.364(5)
C5 C10 1.524(4)
C6 C7 1.512(4)
C7 C11 1.524(5)
C7 C8 1.536(4)
C7 C18 1.555(5)
C8 O4 1.413(3)
C8 C21 1.523(5)
C8 C9 1.575(4)
C9 N1 1.549(4)
C9 C10 1.555(4)
C9 H9 0.9800
C10 H10A 0.9700
C10 H10B 0.9700
C11 C12 1.517(5)
C11 H11A 0.9700
C11 H11B 0.9700
C12 N1 1.526(4)
C12 H12A 0.9700
C12 H12B 0.9700
C13 C14 1.502(5)
C13 N1 1.539(4)
C13 H13A 0.9700
C13 H13B 0.9700
C14 C15 1.495(4)
C14 C16 1.508(5)
C14 H14 0.9800
C15 C16 1.478(6)
C15 H15A 0.9700
C15 H15B 0.9700
C16 H16A 0.9700
C16 H16B 0.9700
C17 N1 1.518(4)
C17 H17A 0.9600
C17 H17B 0.9600
C17 H17C 0.9600
C18 O2 1.457(4)
C18 C19 1.520(6)
C18 H18 0.9800
C19 O3 1.212(4)
C19 C20 1.504(5)
C20 C21 1.534(5)
C20 H20A 0.9700
C20 H20B 0.9700
C21 H21A 0.9700
C21 H21B 0.9700
O1 H1X 0.80(5)
O4 H4X 0.82(3)

loop_
_geom_hbond_atom_site_label_D
_geom_hbond_atom_site_label_H
_geom_hbond_atom_site_label_A
_geom_hbond_site_symmetry_A
_geom_hbond_distance_DH
_geom_hbond_distance_HA
_geom_hbond_distance_DA
_geom_hbond_angle_DHA
O1 H1X Br1 1_656 0.80(5) 2.43(5) 3.231(3) 174(5)
O4 H4X Br1 . 0.81(3) 2.40(3) 3.204(3) 174(2)

loop_
_geom_torsion_atom_site_label_1
_geom_torsion_atom_site_label_2
_geom_torsion_atom_site_label_3
_geom_torsion_atom_site_label_4
_geom_torsion
O2 C1 C2 O1 5.5(6)
C6 C1 C2 O1 -178.7(4)
O2 C1 C2 C3 -174.4(4)
C6 C1 C2 C3 1.3(6)
C1 C2 C3 C4 2.1(6)
O1 C2 C3 C4 -177.8(4)
C2 C3 C4 C5 -3.0(6)
C3 C4 C5 C6 0.3(5)
C3 C4 C5 C10 170.4(3)
C4 C5 C6 C1 3.3(6)
C10 C5 C6 C1 -167.6(4)
C4 C5 C6 C7 -179.8(3)
C10 C5 C6 C7 9.3(5)
O2 C1 C6 C5 172.2(4)
C2 C1 C6 C5 -4.2(6)
O2 C1 C6 C7 -5.2(4)
C2 C1 C6 C7 178.4(3)
C5 C6 C7 C11 90.1(4)
C1 C6 C7 C11 -92.6(4)
C5 C6 C7 C8 -29.7(5)
C1 C6 C7 C8 147.6(3)
C5 C6 C7 C18 -152.3(4)
C1 C6 C7 C18 25.1(4)
C6 C7 C8 O4 174.7(3)
C11 C7 C8 O4 53.6(4)
C18 C7 C8 O4 -75.7(3)
C6 C7 C8 C21 -67.0(4)
C11 C7 C8 C21 171.8(3)
C18 C7 C8 C21 42.6(3)
C6 C7 C8 C9 55.4(3)
C11 C7 C8 C9 -65.7(3)
C18 C7 C8 C9 165.0(2)
O4 C8 C9 N1 -55.3(3)
C21 C8 C9 N1 -176.5(2)
C7 C8 C9 N1 61.3(3)
O4 C8 C9 C10 176.3(2)
C21 C8 C9 C10 55.1(3)
C7 C8 C9 C10 -67.1(3)
C6 C5 C10 C9 -18.0(4)
C4 C5 C10 C9 172.1(3)
N1 C9 C10 C5 -79.1(3)
C8 C9 C10 C5 47.6(3)
C6 C7 C11 C12 -57.6(3)
C8 C7 C11 C12 62.5(3)
C18 C7 C11 C12 -165.5(3)
C7 C11 C12 N1 -52.0(4)
N1 C13 C14 C15 -92.0(4)
N1 C13 C14 C16 -158.8(2)
C13 C14 C15 C16 -102.1(4)
C13 C14 C16 C15 111.3(3)
C6 C7 C18 O2 -35.8(3)
C11 C7 C18 O2 80.5(3)
C8 C7 C18 O2 -152.0(2)
C6 C7 C18 C19 81.4(3)
C11 C7 C18 C19 -162.3(3)
C8 C7 C18 C19 -34.8(4)
O2 C18 C19 O3 -14.9(5)
C7 C18 C19 O3 -129.0(3)
O2 C18 C19 C20 159.1(3)
C7 C18 C19 C20 45.1(4)
O3 C19 C20 C21 112.0(4)
C18 C19 C20 C21 -62.0(4)
O4 C8 C21 C20 61.1(3)
C7 C8 C21 C20 -57.1(3)
C9 C8 C21 C20 -175.6(2)
C19 C20 C21 C8 66.2(3)
C11 C12 N1 C17 -77.1(3)
C11 C12 N1 C13 170.2(2)
C11 C12 N1 C9 46.3(3)
C14 C13 N1 C17 69.2(3)
C14 C13 N1 C12 -176.2(2)
C14 C13 N1 C9 -53.7(3)
C10 C9 N1 C17 -164.4(2)
C8 C9 N1 C17 69.9(3)
C10 C9 N1 C12 74.1(3)
C8 C9 N1 C12 -51.7(3)
C10 C9 N1 C13 -45.0(3)
C8 C9 N1 C13 -170.7(2)
C2 C1 O2 C18 156.9(4)
C6 C1 O2 C18 -19.2(4)
C19 C18 O2 C1 -83.5(3)
C7 C18 O2 C1 34.8(3)

loop_
_cod_related_entry_id
_cod_related_entry_database
_cod_related_entry_code
1 ChemSpider 4514883
